data_1543819
loop_
_publ_author_name
'Yamaguchi, Mami'
'Hayashi, Minami'
'Hamada, Yasumasa'
'Nemoto, Tetsuhiro'

_publ_section_title
;
 Synthetic Study of Pactamycin: Enantioselective Construction of the
 Pactamycin Core with Five Contiguous Stereocenters.
;
_journal_issue 10
_journal_name_full 'Organic letters'
_journal_page_first 2347
_journal_page_last 2350
_journal_paper_doi 10.1021/acs.orglett.6b00761
_journal_volume 18
_journal_year 2016
_chemical_formula_moiety 'C30 H39 N3 O10 S'
_chemical_formula_sum 'C30 H39 N3 O10 S'
_chemical_formula_weight 633.71
_space_group_IT_number 2
_symmetry_cell_setting triclinic
_symmetry_Int_Tables_number 2
_symmetry_space_group_name_Hall '-P 1'
_symmetry_space_group_name_H-M 'P -1'
_atom_sites_solution_hydrogens geom
_atom_sites_solution_primary direct
_atom_sites_solution_secondary difmap
_cell_angle_alpha 95.4973(11)
_cell_angle_beta 105.1594(11)
_cell_angle_gamma 113.2588(11)
_cell_formula_units_Z 2
_cell_length_a 12.1373(3)
_cell_length_b 12.1458(3)
_cell_length_c 12.5058(3)
_cell_measurement_reflns_used 11686
_cell_measurement_temperature 93
_cell_measurement_theta_max 68.17
_cell_measurement_theta_min 3.76
_cell_volume 1593.08(7)
_computing_cell_refinement 'RAPID AUTO'
_computing_data_collection 'RAPID AUTO (Rigaku, ????)'
_computing_data_reduction 'RAPID AUTO'
_computing_molecular_graphics 'CrystalStructure 4.0'
_computing_publication_material 'CrystalStructure 4.0 (Rigaku, 2010)'
_computing_structure_refinement 'SHELXL97 (Sheldrick, 2008)'
_computing_structure_solution 'Il Milione (Burla, et al., 2007)'
_diffrn_ambient_temperature 93
_diffrn_detector_area_resol_mean 10.000
_diffrn_measured_fraction_theta_full 0.978
_diffrn_measured_fraction_theta_max 0.978
_diffrn_measurement_device_type 'Rigaku R-AXIS RAPID'
_diffrn_measurement_method \w
_diffrn_radiation_type 'Cu K\a'
_diffrn_radiation_wavelength 1.54187
_diffrn_reflns_av_R_equivalents 0.0671
_diffrn_reflns_limit_h_max 14
_diffrn_reflns_limit_h_min -14
_diffrn_reflns_limit_k_max 14
_diffrn_reflns_limit_k_min -14
_diffrn_reflns_limit_l_max 14
_diffrn_reflns_limit_l_min -15
_diffrn_reflns_number 17254
_diffrn_reflns_theta_full 68.22
_diffrn_reflns_theta_max 68.22
_diffrn_standards_number 0
_exptl_absorpt_coefficient_mu 1.414
_exptl_absorpt_correction_T_max 0.868
_exptl_absorpt_correction_T_min 0.661
_exptl_absorpt_correction_type multi-scan
_exptl_absorpt_process_details 'ABSCOR (Rigaku, 1995)'
_exptl_crystal_colour colorless
_exptl_crystal_density_diffrn 1.321
_exptl_crystal_density_method 'not measured'
_exptl_crystal_description block
_exptl_crystal_F_000 672.00
_exptl_crystal_size_max 0.210
_exptl_crystal_size_mid 0.170
_exptl_crystal_size_min 0.100
_refine_diff_density_max 0.490
_refine_diff_density_min -0.640
_refine_ls_extinction_method none
_refine_ls_goodness_of_fit_ref 1.129
_refine_ls_hydrogen_treatment mixed
_refine_ls_number_parameters 401
_refine_ls_number_reflns 5695
_refine_ls_number_restraints 0
_refine_ls_R_factor_gt 0.0634
_refine_ls_shift/su_max 0.000
_refine_ls_structure_factor_coef Fsqd
_refine_ls_weighting_details 'w = 1/[\s^2^(Fo^2^)+(0.0598P)^2^+1.2491P] where P=(Fo^2^+2Fc^2^)/3'
_refine_ls_weighting_scheme calc
_refine_ls_wR_factor_ref 0.1954
_reflns_number_gt 3242
_reflns_number_total 5695
_reflns_threshold_expression F^2^>2.0\s(F^2^)
_cod_data_source_file ol6b00761_si_002.cif
_cod_data_source_block 160212nemoto32
_cod_original_cell_volume 1593.07(6)
_cod_database_code 1543819

loop_
_symmetry_equiv_pos_site_id
_symmetry_equiv_pos_as_xyz
1 +X,+Y,+Z
2 -X,-Y,-Z

loop_
_atom_site_label
_atom_site_type_symbol
_atom_site_fract_x
_atom_site_fract_y
_atom_site_fract_z
_atom_site_U_iso_or_equiv
_atom_site_adp_type
_atom_site_occupancy
_atom_site_symmetry_multiplicity
_atom_site_calc_flag
_atom_site_refinement_flags
S1 S 0.94465(11) 0.70918(10) 0.97675(8) 0.0407(3) Uani 1.0 2 d .
O1 O 0.6177(3) 0.3464(3) 0.7106(2) 0.0423(8) Uani 1.0 2 d .
O2 O 0.8436(3) 0.6807(3) 1.2762(2) 0.0403(7) Uani 1.0 2 d .
O3 O 0.8167(3) 0.6759(3) 0.9083(2) 0.0442(8) Uani 1.0 2 d .
O4 O 0.5812(3) 0.3622(3) 1.0676(2) 0.0418(7) Uani 1.0 2 d .
O5 O 0.6861(3) 0.4199(3) 1.2572(2) 0.0412(7) Uani 1.0 2 d .
O6 O 0.8142(3) 0.3624(3) 0.8020(3) 0.0456(8) Uani 1.0 2 d .
O7 O 0.9938(3) 0.8587(3) 1.3962(3) 0.0512(9) Uani 1.0 2 d .
O8 O 1.0404(3) 0.7268(3) 0.9235(3) 0.0447(8) Uani 1.0 2 d .
O9 O 0.4237(4) 0.9316(4) 1.1485(4) 0.0804(12) Uani 1.0 2 d .
O10 O 0.4916(4) 1.0195(4) 1.3270(3) 0.0751(11) Uani 1.0 2 d .
N2 N 0.4987(5) 0.9613(4) 1.2450(4) 0.0611(12) Uani 1.0 2 d .
N3 N 0.9436(4) 0.6030(3) 1.0453(3) 0.0385(9) Uani 1.0 2 d .
N4 N 0.6846(4) 0.3834(3) 0.8965(3) 0.0383(9) Uani 1.0 2 d .
C1 C 0.7136(4) 0.3641(4) 0.8029(3) 0.0348(10) Uani 1.0 2 d .
C2 C 0.8801(4) 0.5108(4) 1.2027(3) 0.0341(10) Uani 1.0 2 d .
C3 C 0.7691(4) 0.3919(4) 1.2065(3) 0.0389(10) Uani 1.0 2 d .
C4 C 0.7634(4) 0.3976(4) 1.0107(3) 0.0370(10) Uani 1.0 2 d .
C5 C 0.7861(5) 0.8418(4) 1.3057(4) 0.0420(11) Uani 1.0 2 d .
C6 C 0.9183(5) 0.9038(4) 1.0758(4) 0.0443(11) Uani 1.0 2 d .
C7 C 0.6043(5) 0.9252(4) 1.2665(4) 0.0478(12) Uani 1.0 2 d .
C9 C 0.6914(5) 0.7997(4) 1.2000(4) 0.0457(11) Uani 1.0 2 d .
C10 C 0.5613(4) 0.3701(4) 1.1752(4) 0.0425(11) Uani 1.0 2 d .
C11 C 0.9614(5) 1.0123(4) 1.1557(4) 0.0465(12) Uani 1.0 2 d .
C12 C 0.8868(5) 0.7977(4) 1.3321(4) 0.0455(11) Uani 1.0 2 d .
C13 C 0.6011(5) 0.8441(4) 1.1790(4) 0.0437(11) Uani 1.0 2 d .
C14 C 0.8374(4) 0.5298(4) 1.0816(3) 0.0344(10) Uani 1.0 2 d .
C15 C 0.8134(5) 0.3066(4) 1.2677(4) 0.0449(11) Uani 1.0 2 d .
C16 C 0.6323(5) 0.3506(4) 0.5975(4) 0.0442(11) Uani 1.0 2 d .
C17 C 0.7905(5) 0.9288(4) 1.3900(4) 0.0492(12) Uani 1.0 2 d .
C18 C 0.9967(4) 0.8462(4) 1.0764(4) 0.0393(10) Uani 1.0 2 d .
C19 C 1.1195(5) 0.8987(4) 1.1548(4) 0.0494(12) Uani 1.0 2 d .
C20 C 0.9341(4) 0.6267(4) 1.2958(3) 0.0374(10) Uani 1.0 2 d .
C21 C 0.9643(5) 0.6057(4) 1.4155(4) 0.0482(12) Uani 1.0 2 d .
C22 C 0.6965(5) 0.9693(4) 1.3711(4) 0.0539(13) Uani 1.0 2 d .
C23 C 1.0815(5) 1.0646(4) 1.2353(4) 0.0507(13) Uani 1.0 2 d .
C24 C 1.1599(5) 1.0072(4) 1.2333(4) 0.0539(13) Uani 1.0 2 d .
C25 C 0.4781(5) 0.2429(4) 1.1869(4) 0.0501(12) Uani 1.0 2 d .
C26 C 0.5060(5) 0.4595(5) 1.1869(4) 0.0546(13) Uani 1.0 2 d .
C27 C 0.5018(5) 0.3293(5) 0.5250(4) 0.0588(14) Uani 1.0 2 d .
C28 C 0.6649(6) 0.2489(5) 0.5579(4) 0.0644(15) Uani 1.0 2 d .
C29 C 1.1252(6) 1.1811(5) 1.3224(4) 0.0724(17) Uani 1.0 2 d .
C30 C 0.7317(5) 0.4775(5) 0.6036(4) 0.0609(14) Uani 1.0 2 d .
C31 C 0.6861(4) 0.3317(4) 1.0820(3) 0.0375(10) Uani 1.0 2 d .
H2 H 0.9522 0.4889 1.2069 0.0409 Uiso 1.0 2 calc R
H3 H 1.0109 0.5883 1.0618 0.0462 Uiso 1.0 2 calc R
H4 H 0.6123 0.3879 0.8882 0.0459 Uiso 1.0 2 calc R
H4A H 0.8248 0.3631 1.0064 0.0444 Uiso 1.0 2 calc R
H6 H 0.8356 0.8694 1.0213 0.0531 Uiso 1.0 2 calc R
H9 H 0.6890 0.7408 1.1426 0.0548 Uiso 1.0 2 calc R
H11 H 0.9071 1.0511 1.1555 0.0558 Uiso 1.0 2 calc R
H13 H 0.5384 0.8195 1.1063 0.0524 Uiso 1.0 2 calc R
H14 H 0.7790 0.5699 1.0769 0.0413 Uiso 1.0 2 calc R
H15A H 0.8622 0.3481 1.3475 0.0539 Uiso 1.0 2 calc R
H15B H 0.8670 0.2853 1.2314 0.0539 Uiso 1.0 2 calc R
H15C H 0.7395 0.2314 1.2635 0.0539 Uiso 1.0 2 calc R
H19 H 1.1745 0.8608 1.1544 0.0592 Uiso 1.0 2 calc R
H20 H 1.0146 0.6867 1.2877 0.0449 Uiso 1.0 2 calc R
H21A H 1.0251 0.5702 1.4269 0.0579 Uiso 1.0 2 calc R
H21B H 0.8862 0.5491 1.4264 0.0579 Uiso 1.0 2 calc R
H21C H 1.0011 0.6843 1.4704 0.0579 Uiso 1.0 2 calc R
H22 H 0.6961 1.0259 1.4288 0.0646 Uiso 1.0 2 calc R
H24 H 1.2431 1.0429 1.2870 0.0647 Uiso 1.0 2 calc R
H25A H 0.3929 0.2122 1.1314 0.0601 Uiso 1.0 2 calc R
H25B H 0.4726 0.2478 1.2639 0.0601 Uiso 1.0 2 calc R
H25C H 0.5153 0.1867 1.1730 0.0601 Uiso 1.0 2 calc R
H26A H 0.5056 0.4763 1.2650 0.0655 Uiso 1.0 2 calc R
H26B H 0.4189 0.4245 1.1342 0.0655 Uiso 1.0 2 calc R
H26C H 0.5574 0.5363 1.1693 0.0655 Uiso 1.0 2 calc R
H27A H 0.4814 0.3940 0.5544 0.0706 Uiso 1.0 2 calc R
H27B H 0.4391 0.2490 0.5270 0.0706 Uiso 1.0 2 calc R
H27C H 0.5003 0.3312 0.4464 0.0706 Uiso 1.0 2 calc R
H28A H 0.6623 0.2458 0.4787 0.0772 Uiso 1.0 2 calc R
H28B H 0.6031 0.1699 0.5637 0.0772 Uiso 1.0 2 calc R
H28C H 0.7501 0.2651 0.6057 0.0772 Uiso 1.0 2 calc R
H29A H 1.2083 1.2001 1.3769 0.0868 Uiso 1.0 2 calc R
H29B H 1.0637 1.1697 1.3628 0.0868 Uiso 1.0 2 calc R
H29C H 1.1320 1.2491 1.2842 0.0868 Uiso 1.0 2 calc R
H30A H 0.7317 0.4871 0.5267 0.0731 Uiso 1.0 2 calc R
H30B H 0.8155 0.4875 0.6491 0.0731 Uiso 1.0 2 calc R
H30C H 0.7121 0.5400 0.6389 0.0731 Uiso 1.0 2 calc R
H31 H 0.6585 0.2410 1.0638 0.0450 Uiso 1.0 2 calc R
H17 H 0.858(4) 0.960(4) 1.462(4) 0.050(13) Uiso 1.0 2 d .

loop_
_atom_site_aniso_label
_atom_site_aniso_U_11
_atom_site_aniso_U_22
_atom_site_aniso_U_33
_atom_site_aniso_U_12
_atom_site_aniso_U_13
_atom_site_aniso_U_23
S1 0.0483(7) 0.0406(6) 0.0344(6) 0.0197(6) 0.0136(5) 0.0124(5)
O1 0.0441(18) 0.0555(19) 0.0236(14) 0.0212(15) 0.0062(13) 0.0087(13)
O2 0.0449(18) 0.0355(16) 0.0368(16) 0.0169(14) 0.0105(14) 0.0035(13)
O3 0.0452(19) 0.0449(18) 0.0358(16) 0.0201(15) 0.0027(14) 0.0082(13)
O4 0.0447(18) 0.0514(18) 0.0333(15) 0.0230(15) 0.0152(14) 0.0110(13)
O5 0.0420(18) 0.0481(18) 0.0318(15) 0.0195(15) 0.0110(14) 0.0056(13)
O6 0.052(2) 0.0531(19) 0.0331(15) 0.0249(16) 0.0134(15) 0.0069(13)
O7 0.045(2) 0.0476(19) 0.0445(18) 0.0133(16) 0.0043(16) 0.0003(15)
O8 0.0539(19) 0.0490(18) 0.0471(17) 0.0273(16) 0.0293(15) 0.0235(14)
O9 0.082(3) 0.072(3) 0.071(3) 0.045(3) -0.011(3) -0.008(2)
O10 0.085(3) 0.070(3) 0.077(3) 0.048(3) 0.017(3) 0.004(2)
N2 0.073(4) 0.044(3) 0.063(3) 0.029(3) 0.016(3) 0.002(2)
N3 0.049(3) 0.040(2) 0.0356(19) 0.0234(18) 0.0190(17) 0.0157(16)
N4 0.040(2) 0.045(2) 0.0259(17) 0.0184(17) 0.0067(15) 0.0042(15)
C1 0.043(3) 0.036(3) 0.027(2) 0.018(2) 0.013(2) 0.0083(17)
C2 0.032(3) 0.038(3) 0.025(2) 0.0129(19) 0.0035(17) 0.0026(17)
C3 0.046(3) 0.045(3) 0.026(2) 0.022(3) 0.0098(19) 0.0083(18)
C4 0.042(3) 0.039(3) 0.027(2) 0.019(2) 0.0052(18) 0.0056(17)
C5 0.050(3) 0.038(3) 0.039(3) 0.022(3) 0.012(2) 0.0091(19)
C6 0.053(3) 0.043(3) 0.042(3) 0.023(3) 0.016(3) 0.018(2)
C7 0.051(3) 0.041(3) 0.050(3) 0.023(3) 0.010(3) 0.007(3)
C9 0.051(3) 0.042(3) 0.036(3) 0.015(3) 0.011(3) 0.006(2)
C10 0.042(3) 0.049(3) 0.034(3) 0.015(3) 0.016(2) 0.009(2)
C11 0.062(4) 0.044(3) 0.043(3) 0.029(3) 0.022(3) 0.013(2)
C12 0.050(3) 0.040(3) 0.040(3) 0.014(3) 0.015(3) 0.004(2)
C13 0.048(3) 0.033(3) 0.039(3) 0.014(2) 0.005(2) 0.0051(19)
C14 0.044(3) 0.035(3) 0.029(2) 0.021(2) 0.0124(19) 0.0118(17)
C15 0.058(3) 0.044(3) 0.036(3) 0.026(3) 0.013(3) 0.0175(19)
C16 0.054(3) 0.056(3) 0.023(2) 0.027(3) 0.010(2) 0.0092(19)
C17 0.060(4) 0.042(3) 0.037(3) 0.020(3) 0.010(3) -0.001(2)
C18 0.046(3) 0.035(3) 0.040(3) 0.018(2) 0.016(2) 0.0158(19)
C19 0.047(3) 0.050(3) 0.051(3) 0.024(3) 0.011(3) 0.014(3)
C20 0.038(3) 0.041(3) 0.030(2) 0.015(2) 0.0099(19) 0.0068(18)
C21 0.058(3) 0.050(3) 0.032(3) 0.021(3) 0.012(3) 0.006(2)
C22 0.069(4) 0.039(3) 0.048(3) 0.024(3) 0.013(3) -0.000(2)
C23 0.069(4) 0.041(3) 0.039(3) 0.022(3) 0.014(3) 0.016(2)
C24 0.058(4) 0.042(3) 0.045(3) 0.016(3) 0.002(3) 0.003(3)
C25 0.049(3) 0.048(3) 0.040(3) 0.006(3) 0.017(3) 0.007(2)
C26 0.051(3) 0.057(3) 0.057(3) 0.025(3) 0.019(3) 0.011(3)
C27 0.062(4) 0.077(4) 0.033(3) 0.030(3) 0.009(3) 0.009(3)
C28 0.087(4) 0.072(4) 0.038(3) 0.041(4) 0.019(3) 0.005(3)
C29 0.107(5) 0.049(4) 0.048(3) 0.033(4) 0.010(3) 0.005(3)
C30 0.080(4) 0.062(4) 0.046(3) 0.028(3) 0.028(3) 0.027(3)
C31 0.046(3) 0.034(3) 0.029(2) 0.017(2) 0.0103(19) 0.0063(17)

loop_
_atom_type_symbol
_atom_type_description
_atom_type_scat_dispersion_real
_atom_type_scat_dispersion_imag
_atom_type_scat_source
C C 0.0181 0.0091
;
International Tables for Crystallography
(1992, Vol. C, Tables 4.2.6.8 and 6.1.1.4)
;
H H 0.0000 0.0000
;
International Tables for Crystallography
(1992, Vol. C, Table 6.1.1.4)
;
N N 0.0311 0.0180
;
International Tables for Crystallography
(1992, Vol. C, Tables 4.2.6.8 and 6.1.1.4)
;
O O 0.0492 0.0322
;
International Tables for Crystallography
(1992, Vol. C, Tables 4.2.6.8 and 6.1.1.4)
;
S S 0.3331 0.5567
;
International Tables for Crystallography
(1992, Vol. C, Tables 4.2.6.8 and 6.1.1.4)
;

loop_
_geom_angle_atom_site_label_1
_geom_angle_atom_site_label_2
_geom_angle_atom_site_label_3
_geom_angle
_geom_angle_publ_flag
O3 S1 O8 119.72(18) yes
O3 S1 N3 108.00(18) yes
O3 S1 C18 107.8(3) yes
O8 S1 N3 105.8(3) yes
O8 S1 C18 107.1(2) yes
N3 S1 C18 108.01(19) yes
C1 O1 C16 122.3(4) yes
C12 O2 C20 116.8(3) yes
C10 O4 C31 106.3(4) yes
C3 O5 C10 109.3(3) yes
O9 N2 O10 123.8(6) yes
O9 N2 C7 119.1(5) yes
O10 N2 C7 117.1(4) yes
S1 N3 C14 123.8(4) yes
C1 N4 C4 124.7(5) yes
O1 C1 O6 125.1(4) yes
O1 C1 N4 110.2(5) yes
O6 C1 N4 124.7(4) yes
C3 C2 C14 104.9(3) yes
C3 C2 C20 119.9(4) yes
C14 C2 C20 114.0(4) yes
O5 C3 C2 111.5(4) yes
O5 C3 C15 109.7(4) yes
O5 C3 C31 103.7(4) yes
C2 C3 C15 113.3(4) yes
C2 C3 C31 105.3(4) yes
C15 C3 C31 113.0(4) yes
N4 C4 C14 115.2(4) yes
N4 C4 C31 112.2(4) yes
C14 C4 C31 103.0(4) yes
C9 C5 C12 121.7(5) yes
C9 C5 C17 120.4(6) yes
C12 C5 C17 117.9(4) yes
C11 C6 C18 119.5(4) yes
N2 C7 C13 117.0(4) yes
N2 C7 C22 119.5(5) yes
C13 C7 C22 123.5(6) yes
C5 C9 C13 119.7(5) yes
O4 C10 O5 104.6(4) yes
O4 C10 C25 110.1(4) yes
O4 C10 C26 108.9(4) yes
O5 C10 C25 111.3(4) yes
O5 C10 C26 108.8(4) yes
C25 C10 C26 112.8(5) yes
C6 C11 C23 121.4(6) yes
O2 C12 O7 123.8(6) yes
O2 C12 C5 111.7(4) yes
O7 C12 C5 124.5(5) yes
C7 C13 C9 118.3(4) yes
N3 C14 C2 112.9(3) yes
N3 C14 C4 112.4(4) yes
C2 C14 C4 102.3(4) yes
O1 C16 C27 102.0(4) yes
O1 C16 C28 110.7(4) yes
O1 C16 C30 108.4(3) yes
C27 C16 C28 111.0(4) yes
C27 C16 C30 111.4(5) yes
C28 C16 C30 112.7(5) yes
C5 C17 C22 120.0(4) yes
S1 C18 C6 120.5(3) yes
S1 C18 C19 119.4(5) yes
C6 C18 C19 120.1(4) yes
C18 C19 C24 119.0(6) yes
O2 C20 C2 108.1(3) yes
O2 C20 C21 110.7(4) yes
C2 C20 C21 114.1(4) yes
C7 C22 C17 117.9(5) yes
C11 C23 C24 118.4(5) yes
C11 C23 C29 120.4(6) yes
C24 C23 C29 121.2(5) yes
C19 C24 C23 121.6(5) yes
O4 C31 C3 104.4(4) yes
O4 C31 C4 108.2(4) yes
C3 C31 C4 106.3(3) yes
S1 N3 H3 118.123 no
C14 N3 H3 118.122 no
C1 N4 H4 117.627 no
C4 N4 H4 117.635 no
C3 C2 H2 105.631 no
C14 C2 H2 105.641 no
C20 C2 H2 105.640 no
N4 C4 H4A 108.742 no
C14 C4 H4A 108.734 no
C31 C4 H4A 108.734 no
C11 C6 H6 120.254 no
C18 C6 H6 120.250 no
C5 C9 H9 120.160 no
C13 C9 H9 120.158 no
C6 C11 H11 119.292 no
C23 C11 H11 119.290 no
C7 C13 H13 120.829 no
C9 C13 H13 120.835 no
N3 C14 H14 109.649 no
C2 C14 H14 109.652 no
C4 C14 H14 109.652 no
C3 C15 H15A 109.475 no
C3 C15 H15B 109.474 no
C3 C15 H15C 109.471 no
H15A C15 H15B 109.470 no
H15A C15 H15C 109.473 no
H15B C15 H15C 109.464 no
C5 C17 H17 120(4) no
C22 C17 H17 120(4) no
C18 C19 H19 120.484 no
C24 C19 H19 120.482 no
O2 C20 H20 107.884 no
C2 C20 H20 107.880 no
C21 C20 H20 107.883 no
C20 C21 H21A 109.472 no
C20 C21 H21B 109.470 no
C20 C21 H21C 109.472 no
H21A C21 H21B 109.474 no
H21A C21 H21C 109.468 no
H21B C21 H21C 109.472 no
C7 C22 H22 121.039 no
C17 C22 H22 121.045 no
C19 C24 H24 119.219 no
C23 C24 H24 119.226 no
C10 C25 H25A 109.474 no
C10 C25 H25B 109.478 no
C10 C25 H25C 109.470 no
H25A C25 H25B 109.468 no
H25A C25 H25C 109.472 no
H25B C25 H25C 109.466 no
C10 C26 H26A 109.471 no
C10 C26 H26B 109.472 no
C10 C26 H26C 109.477 no
H26A C26 H26B 109.467 no
H26A C26 H26C 109.468 no
H26B C26 H26C 109.473 no
C16 C27 H27A 109.469 no
C16 C27 H27B 109.472 no
C16 C27 H27C 109.469 no
H27A C27 H27B 109.479 no
H27A C27 H27C 109.469 no
H27B C27 H27C 109.468 no
C16 C28 H28A 109.472 no
C16 C28 H28B 109.478 no
C16 C28 H28C 109.475 no
H28A C28 H28B 109.469 no
H28A C28 H28C 109.469 no
H28B C28 H28C 109.465 no
C23 C29 H29A 109.469 no
C23 C29 H29B 109.468 no
C23 C29 H29C 109.469 no
H29A C29 H29B 109.471 no
H29A C29 H29C 109.473 no
H29B C29 H29C 109.477 no
C16 C30 H30A 109.472 no
C16 C30 H30B 109.470 no
C16 C30 H30C 109.475 no
H30A C30 H30B 109.469 no
H30A C30 H30C 109.471 no
H30B C30 H30C 109.470 no
O4 C31 H31 112.470 no
C3 C31 H31 112.464 no
C4 C31 H31 112.464 no

loop_
_geom_bond_atom_site_label_1
_geom_bond_atom_site_label_2
_geom_bond_distance
_geom_bond_publ_flag
S1 O3 1.432(3) yes
S1 O8 1.441(4) yes
S1 N3 1.613(4) yes
S1 C18 1.756(5) yes
O1 C1 1.336(5) yes
O1 C16 1.473(6) yes
O2 C12 1.346(6) yes
O2 C20 1.468(7) yes
O4 C10 1.429(6) yes
O4 C31 1.435(7) yes
O5 C3 1.447(7) yes
O5 C10 1.434(5) yes
O6 C1 1.232(7) yes
O7 C12 1.209(5) yes
O9 N2 1.224(6) yes
O10 N2 1.230(7) yes
N2 C7 1.481(9) yes
N3 C14 1.462(6) yes
N4 C1 1.333(6) yes
N4 C4 1.447(5) yes
C2 C3 1.554(6) yes
C2 C14 1.539(6) yes
C2 C20 1.524(6) yes
C3 C15 1.526(8) yes
C3 C31 1.534(5) yes
C4 C14 1.531(5) yes
C4 C31 1.515(6) yes
C5 C9 1.394(6) yes
C5 C12 1.492(9) yes
C5 C17 1.394(8) yes
C6 C11 1.392(6) yes
C6 C18 1.385(9) yes
C7 C13 1.382(7) yes
C7 C22 1.370(6) yes
C9 C13 1.379(8) yes
C10 C25 1.522(6) yes
C10 C26 1.499(9) yes
C11 C23 1.381(6) yes
C16 C27 1.510(7) yes
C16 C28 1.516(9) yes
C16 C30 1.516(7) yes
C17 C22 1.386(10) yes
C18 C19 1.398(6) yes
C19 C24 1.390(7) yes
C20 C21 1.516(6) yes
C23 C24 1.387(10) yes
C23 C29 1.510(7) yes
N3 H3 0.880 no
N4 H4 0.880 no
C2 H2 1.000 no
C4 H4A 1.000 no
C6 H6 0.950 no
C9 H9 0.950 no
C11 H11 0.950 no
C13 H13 0.950 no
C14 H14 1.000 no
C15 H15A 0.980 no
C15 H15B 0.980 no
C15 H15C 0.980 no
C17 H17 0.96(4) no
C19 H19 0.950 no
C20 H20 1.000 no
C21 H21A 0.980 no
C21 H21B 0.980 no
C21 H21C 0.980 no
C22 H22 0.950 no
C24 H24 0.950 no
C25 H25A 0.980 no
C25 H25B 0.980 no
C25 H25C 0.980 no
C26 H26A 0.980 no
C26 H26B 0.980 no
C26 H26C 0.980 no
C27 H27A 0.980 no
C27 H27B 0.980 no
C27 H27C 0.980 no
C28 H28A 0.980 no
C28 H28B 0.980 no
C28 H28C 0.980 no
C29 H29A 0.980 no
C29 H29B 0.980 no
C29 H29C 0.980 no
C30 H30A 0.980 no
C30 H30B 0.980 no
C30 H30C 0.980 no
C31 H31 1.000 no

loop_
_geom_contact_atom_site_label_1
_geom_contact_atom_site_label_2
_geom_contact_distance
_geom_contact_publ_flag
_geom_contact_site_symmetry_2
O1 C4 3.580(5) no .
O2 O5 2.929(4) no .
O2 N3 3.594(5) no .
O2 C3 3.221(6) no .
O2 C9 2.805(7) no .
O2 C14 2.869(6) no .
O2 C17 3.566(7) no .
O3 N4 3.239(5) no .
O3 C1 3.477(5) no .
O3 C6 2.900(5) no .
O3 C14 2.952(5) no .
O4 N4 2.734(5) no .
O4 C2 3.212(5) no .
O4 C14 2.915(5) no .
O4 C15 3.578(6) no .
O5 C4 3.464(6) no .
O5 C14 3.273(6) no .
O5 C20 2.939(5) no .
O5 C21 3.169(5) no .
O6 N3 3.527(4) no .
O6 C4 2.866(6) no .
O6 C16 2.857(5) no .
O6 C28 2.972(5) no .
O6 C30 3.096(7) no .
O7 C9 3.590(6) no .
O7 C17 2.897(8) no .
O7 C20 2.698(6) no .
O7 C21 2.991(6) no .
O7 C23 3.379(6) no .
O7 C24 3.383(7) no .
O8 C19 3.075(6) no .
O9 C13 2.715(8) no .
O9 C22 3.558(7) no .
O10 C13 3.535(8) no .
O10 C22 2.721(8) no .
N3 N4 3.135(4) no .
N3 C1 3.591(4) no .
N3 C19 3.287(5) no .
N3 C20 3.155(6) no .
N4 C16 3.580(6) no .
C1 C14 3.462(5) no .
C1 C28 3.045(7) no .
C1 C30 2.977(7) no .
C2 C10 3.462(7) no .
C3 C21 3.129(5) no .
C3 C25 3.197(7) no .
C3 C26 3.553(9) no .
C4 C10 3.533(8) no .
C4 C15 3.480(6) no .
C5 C7 2.726(9) no .
C5 C11 3.419(7) no .
C6 C9 3.385(8) no .
C6 C24 2.767(6) no .
C9 C11 3.501(7) no .
C9 C22 2.794(8) no .
C10 C15 3.389(8) no .
C11 C12 3.572(7) no .
C11 C19 2.771(9) no .
C12 C21 3.017(8) no .
C13 C17 2.782(6) no .
C14 C18 3.571(6) no .
C15 C20 3.515(6) no .
C15 C21 3.414(6) no .
C18 C23 2.794(6) no .
C25 C31 3.019(7) no .
C26 C31 3.564(9) no .
O1 N2 3.592(6) no 2_667
O1 C7 3.433(5) no 2_667
O1 C13 3.463(6) no 2_667
O1 C26 3.561(8) no 2_667
O3 C26 3.401(6) no 2_667
O3 C29 3.591(6) no 2_777
O4 C13 3.355(5) no 2_667
O6 N3 2.898(5) no 2_767
O6 C2 3.429(6) no 2_767
O6 C20 3.538(7) no 2_767
O7 C17 3.216(5) no 2_778
O8 C4 3.269(7) no 2_767
O8 C11 3.416(6) no 2_777
O8 C15 3.410(7) no 2_767
O9 N4 3.451(5) no 2_667
O9 C1 3.502(6) no 2_667
O9 C19 3.576(8) no 1_455
O9 C25 3.532(7) no 1_565
O10 C25 3.401(7) no 1_565
O10 C28 3.343(6) no 1_566
N2 O1 3.592(6) no 2_667
N3 O6 2.898(5) no 2_767
N3 N3 3.520(6) no 2_767
N4 O9 3.451(5) no 2_667
N4 C13 3.282(5) no 2_667
N4 C26 3.561(8) no 2_667
C1 O9 3.502(6) no 2_667
C2 O6 3.429(6) no 2_767
C4 O8 3.269(7) no 2_767
C6 C6 3.486(7) no 2_777
C7 O1 3.433(5) no 2_667
C11 O8 3.416(6) no 2_777
C11 C18 3.560(7) no 2_777
C13 O1 3.463(6) no 2_667
C13 O4 3.355(5) no 2_667
C13 N4 3.282(5) no 2_667
C15 O8 3.410(7) no 2_767
C17 O7 3.216(5) no 2_778
C18 C11 3.560(7) no 2_777
C19 O9 3.576(8) no 1_655
C20 O6 3.538(7) no 2_767
C25 O9 3.532(7) no 1_545
C25 O10 3.401(7) no 1_545
C26 O1 3.561(8) no 2_667
C26 O3 3.401(6) no 2_667
C26 N4 3.561(8) no 2_667
C28 O10 3.343(6) no 1_544
C29 O3 3.591(6) no 2_777
S1 H6 2.8395 no .
S1 H14 2.7402 no .
S1 H19 2.8332 no .
O1 H4 2.2541 no .
O1 H27A 2.4837 no .
O1 H27B 2.4946 no .
O1 H27C 3.1921 no .
O1 H28A 3.2958 no .
O1 H28B 2.6027 no .
O1 H28C 2.7175 no .
O1 H30A 3.2670 no .
O1 H30B 2.6943 no .
O1 H30C 2.5415 no .
O2 H2 3.2479 no .
O2 H9 2.5538 no .
O2 H14 2.4785 no .
O2 H21A 3.2950 no .
O2 H21B 2.6582 no .
O2 H21C 2.6530 no .
O2 H26C 3.0396 no .
O3 H3 3.2211 no .
O3 H4 3.3326 no .
O3 H6 2.5183 no .
O3 H14 2.6213 no .
O3 H30C 3.2757 no .
O4 H4 2.3994 no .
O4 H4A 3.2393 no .
O4 H14 2.6752 no .
O4 H15C 3.5936 no .
O4 H25A 2.6684 no .
O4 H25B 3.2546 no .
O4 H25C 2.5812 no .
O4 H26A 3.2228 no .
O4 H26B 2.6559 no .
O4 H26C 2.5160 no .
O5 H2 3.2478 no .
O5 H14 3.1889 no .
O5 H15A 2.6463 no .
O5 H15B 3.2708 no .
O5 H15C 2.6161 no .
O5 H21B 2.5501 no .
O5 H25A 3.2744 no .
O5 H25B 2.6382 no .
O5 H25C 2.6601 no .
O5 H26A 2.5615 no .
O5 H26B 3.2305 no .
O5 H26C 2.6066 no .
O5 H31 2.9460 no .
O6 H3 3.5843 no .
O6 H4 3.0292 no .
O6 H4A 2.5245 no .
O6 H28B 3.2939 no .
O6 H28C 2.3972 no .
O6 H30B 2.5534 no .
O6 H30C 3.4617 no .
O7 H20 2.5149 no .
O7 H21B 3.5549 no .
O7 H21C 2.4159 no .
O7 H17 2.65(6) no .
O8 H3 2.5211 no .
O8 H19 2.8609 no .
O9 H13 2.4108 no .
O10 H22 2.4420 no .
N2 H13 2.5929 no .
N2 H22 2.6323 no .
N3 H2 2.5606 no .
N3 H4A 2.6176 no .
N3 H19 3.1260 no .
N3 H20 2.8834 no .
N4 H14 2.6740 no .
N4 H31 2.8421 no .
C1 H4A 2.5542 no .
C1 H28B 3.2184 no .
C1 H28C 2.8542 no .
C1 H30B 2.7942 no .
C1 H30C 3.1022 no .
C2 H3 2.6664 no .
C2 H4A 2.6533 no .
C2 H15A 2.7896 no .
C2 H15B 2.7436 no .
C2 H15C 3.4065 no .
C2 H21A 2.7404 no .
C2 H21B 2.7675 no .
C2 H21C 3.3822 no .
C2 H31 3.2403 no .
C3 H4A 2.7828 no .
C3 H14 2.8076 no .
C3 H20 3.4676 no .
C3 H21A 3.3183 no .
C3 H21B 2.8345 no .
C3 H25C 2.9891 no .
C4 H2 2.6516 no .
C4 H3 2.8312 no .
C4 H15B 3.3640 no .
C5 H11 3.4005 no .
C5 H13 3.2616 no .
C5 H22 3.2723 no .
C5 H26C 3.5432 no .
C6 H9 3.0891 no .
C6 H19 3.2698 no .
C7 H9 3.2345 no .
C7 H17 3.23(5) no .
C9 H6 3.1646 no .
C9 H11 3.3563 no .
C9 H26C 2.8903 no .
C9 H17 3.29(4) no .
C10 H14 3.4047 no .
C10 H15C 3.2740 no .
C10 H31 2.7748 no .
C11 H9 3.5828 no .
C11 H24 3.2349 no .
C11 H29A 3.3000 no .
C11 H29B 2.7206 no .
C11 H29C 2.7952 no .
C12 H9 2.6933 no .
C12 H14 3.5803 no .
C12 H20 2.5485 no .
C12 H21B 3.3438 no .
C12 H21C 2.7438 no .
C12 H17 2.62(5) no .
C13 H22 3.2775 no .
C13 H26C 3.5467 no .
C14 H4 2.8828 no .
C14 H20 2.7964 no .
C14 H31 3.2641 no .
C15 H2 2.5226 no .
C15 H4A 3.4288 no .
C15 H21A 3.2287 no .
C15 H21B 3.0501 no .
C15 H25C 3.1437 no .
C15 H31 2.5677 no .
C17 H9 3.2764 no .
C17 H29B 3.5765 no .
C18 H3 3.1945 no .
C18 H11 3.2533 no .
C18 H14 3.3545 no .
C18 H20 3.4345 no .
C18 H24 3.2587 no .
C19 H3 3.4258 no .
C19 H6 3.2703 no .
C19 H20 3.2179 no .
C20 H3 3.3400 no .
C20 H14 2.7261 no .
C20 H15A 3.3180 no .
C21 H2 2.7860 no .
C21 H15A 2.8149 no .
C22 H13 3.2738 no .
C23 H6 3.2725 no .
C23 H19 3.2783 no .
C24 H11 3.2362 no .
C24 H29A 2.5706 no .
C24 H29B 3.1736 no .
C24 H29C 3.1122 no .
C25 H15C 3.1281 no .
C25 H26A 2.7659 no .
C25 H26B 2.6639 no .
C25 H26C 3.3512 no .
C25 H31 2.9937 no .
C26 H9 3.4528 no .
C26 H25A 2.6897 no .
C26 H25B 2.7491 no .
C26 H25C 3.3487 no .
C27 H28A 2.6833 no .
C27 H28B 2.6916 no .
C27 H28C 3.3360 no .
C27 H30A 2.6822 no .
C27 H30B 3.3404 no .
C27 H30C 2.7082 no .
C28 H27A 3.3367 no .
C28 H27B 2.6664 no .
C28 H27C 2.7059 no .
C28 H30A 2.7774 no .
C28 H30B 2.6718 no .
C28 H30C 3.3569 no .
C29 H11 2.6527 no .
C29 H24 2.6732 no .
C30 H27A 2.6656 no .
C30 H27B 3.3408 no .
C30 H27C 2.7224 no .
C30 H28A 2.7698 no .
C30 H28B 3.3578 no .
C30 H28C 2.6785 no .
C31 H2 2.9038 no .
C31 H4 2.6085 no .
C31 H14 2.6723 no .
C31 H15A 3.3854 no .
C31 H15B 2.7679 no .
C31 H15C 2.7279 no .
C31 H25A 3.5207 no .
C31 H25C 2.7258 no .
H2 H3 2.3824 no .
H2 H4A 2.5267 no .
H2 H14 2.8607 no .
H2 H15A 2.7038 no .
H2 H15B 2.3594 no .
H2 H15C 3.4564 no .
H2 H20 2.2499 no .
H2 H21A 2.6164 no .
H2 H21B 3.1517 no .
H2 H31 3.4827 no .
H3 H4A 2.6466 no .
H3 H14 2.7920 no .
H3 H19 3.0185 no .
H3 H20 2.9413 no .
H4 H4A 2.7632 no .
H4 H14 2.7418 no .
H4 H31 3.0361 no .
H4A H14 2.8869 no .
H4A H15B 3.0339 no .
H4A H31 2.3207 no .
H6 H9 2.7537 no .
H6 H11 2.3357 no .
H6 H14 3.5988 no .
H9 H13 2.3436 no .
H9 H14 2.8475 no .
H9 H26C 2.4761 no .
H11 H29A 3.5813 no .
H11 H29B 2.6375 no .
H11 H29C 2.7568 no .
H14 H20 3.0458 no .
H14 H26C 3.0955 no .
H15A H21A 2.5332 no .
H15A H21B 2.4173 no .
H15A H31 3.5191 no .
H15B H21A 3.5093 no .
H15B H31 2.6495 no .
H15C H25B 3.3239 no .
H15C H25C 2.4668 no .
H15C H31 2.4658 no .
H19 H20 3.1858 no .
H19 H24 2.3355 no .
H20 H21A 2.3560 no .
H20 H21B 2.8530 no .
H20 H21C 2.3358 no .
H22 H17 2.3549 no .
H24 H29A 2.3579 no .
H24 H29B 3.3851 no .
H24 H29C 3.2785 no .
H25A H26A 3.0431 no .
H25A H26B 2.4660 no .
H25A H26C 3.5566 no .
H25A H31 3.4381 no .
H25B H26A 2.6401 no .
H25B H26B 2.9795 no .
H25C H26B 3.5466 no .
H25C H31 2.4146 no .
H27A H28A 3.5842 no .
H27A H28B 3.5711 no .
H27A H30A 2.9221 no .
H27A H30B 3.5680 no .
H27A H30C 2.5048 no .
H27B H28A 2.9403 no .
H27B H28B 2.4932 no .
H27B H28C 3.5636 no .
H27B H30A 3.5879 no .
H27B H30C 3.5791 no .
H27C H28A 2.5267 no .
H27C H28B 3.0117 no .
H27C H28C 3.5887 no .
H27C H30A 2.5380 no .
H27C H30B 3.5969 no .
H27C H30C 3.0464 no .
H28A H30A 2.6670 no .
H28A H30B 3.0068 no .
H28B H30B 3.5476 no .
H28C H30A 3.0285 no .
H28C H30B 2.4543 no .
H28C H30C 3.5477 no .
H29B H17 3.3825 no .
S1 H4A 3.2107 no 2_767
S1 H11 3.5759 no 2_777
S1 H29C 3.2976 no 2_777
O1 H26A 3.1039 no 2_667
O1 H26B 3.4796 no 2_667
O1 H26C 3.5293 no 2_667
O3 H25A 3.2814 no 2_667
O3 H26A 3.5369 no 2_667
O3 H26B 2.5055 no 2_667
O3 H29C 2.7871 no 2_777
O4 H9 3.2936 no 2_667
O4 H13 2.5708 no 2_667
O4 H26C 3.5847 no 2_667
O5 H30A 3.2362 no 1_556
O6 H2 2.7346 no 2_767
O6 H3 2.1625 no 2_767
O6 H19 2.8646 no 2_767
O6 H20 2.8288 no 2_767
O7 H22 3.4432 no 2_778
O7 H29B 3.2853 no 2_778
O7 H17 2.38(4) no 2_778
O8 H2 2.9957 no 2_767
O8 H4A 2.3404 no 2_767
O8 H11 2.8526 no 2_777
O8 H15B 2.4996 no 2_767
O8 H29C 3.0000 no 2_777
O8 H31 3.4763 no 2_767
O9 H4A 3.5705 no 2_667
O9 H19 2.8219 no 1_455
O9 H25A 3.5926 no 1_565
O9 H25C 2.8025 no 1_565
O9 H31 2.8867 no 2_667
O10 H15C 3.4394 no 1_565
O10 H19 3.4912 no 1_455
O10 H24 3.0569 no 1_455
O10 H25B 3.0324 no 1_565
O10 H25C 2.9148 no 1_565
O10 H28A 2.8092 no 1_566
O10 H28B 2.9750 no 1_566
O10 H28B 2.7962 no 2_667
N2 H15C 3.3601 no 1_565
N2 H19 3.4444 no 1_455
N2 H25C 2.9129 no 1_565
N2 H28B 3.2414 no 2_667
N3 H3 2.8818 no 2_767
N3 H4A 2.9281 no 2_767
N4 H3 3.4652 no 2_767
N4 H13 2.8404 no 2_667
N4 H26B 3.0667 no 2_667
N4 H26C 3.3771 no 2_667
C1 H3 3.1157 no 2_767
C1 H13 3.5398 no 2_667
C1 H19 3.5246 no 2_767
C4 H3 3.0530 no 2_767
C4 H13 3.3676 no 2_667
C6 H25A 3.5980 no 2_667
C7 H15C 3.4305 no 1_565
C7 H27B 3.5073 no 2_667
C9 H4 3.2796 no 2_667
C12 H17 3.47(4) no 2_778
C13 H4 2.8287 no 2_667
C13 H31 3.4702 no 2_667
C14 H3 3.4623 no 2_767
C15 H21C 3.4183 no 2_768
C15 H28A 3.5644 no 1_556
C17 H27B 3.2703 no 2_667
C17 H29A 3.4381 no 2_778
C18 H11 3.5552 no 2_777
C20 H28C 3.3432 no 2_767
C21 H15A 3.0032 no 2_768
C21 H21A 3.0584 no 2_768
C21 H21B 3.5029 no 2_768
C21 H28C 3.2879 no 2_767
C21 H30A 3.3476 no 1_556
C21 H30B 3.5246 no 2_767
C22 H15C 3.4776 no 1_565
C22 H27B 3.1088 no 2_667
C24 H25A 3.5720 no 1_665
C25 H24 3.5471 no 1_445
C25 H27C 3.2256 no 1_556
C26 H4 2.8478 no 2_667
C26 H27A 3.4752 no 2_667
C27 H25B 3.2038 no 1_554
C27 H26A 3.4039 no 2_667
C27 H27A 3.5385 no 2_666
C27 H29A 3.1875 no 1_444
C28 H20 3.5851 no 2_767
C28 H21A 3.4700 no 2_767
C28 H22 3.2223 no 1_544
C29 H30C 3.0842 no 2_777
C29 H17 3.34(5) no 2_778
C30 H21A 3.3304 no 2_767
C30 H21B 3.2313 no 1_554
C30 H29C 3.0474 no 2_777
C31 H13 2.8649 no 2_667
H2 O6 2.7346 no 2_767
H2 O8 2.9957 no 2_767
H2 H3 3.5906 no 2_767
H2 H30B 2.8078 no 2_767
H3 O6 2.1625 no 2_767
H3 N3 2.8818 no 2_767
H3 N4 3.4652 no 2_767
H3 C1 3.1157 no 2_767
H3 C4 3.0530 no 2_767
H3 C14 3.4623 no 2_767
H3 H2 3.5906 no 2_767
H3 H3 2.4016 no 2_767
H3 H4A 2.2605 no 2_767
H4 C9 3.2796 no 2_667
H4 C13 2.8287 no 2_667
H4 C26 2.8478 no 2_667
H4 H9 3.2557 no 2_667
H4 H13 2.4816 no 2_667
H4 H26A 3.0791 no 2_667
H4 H26B 2.4829 no 2_667
H4 H26C 2.5410 no 2_667
H4A S1 3.2107 no 2_767
H4A O8 2.3404 no 2_767
H4A O9 3.5705 no 2_667
H4A N3 2.9281 no 2_767
H4A H3 2.2605 no 2_767
H4A H19 3.2272 no 2_767
H6 H25A 2.6493 no 2_667
H6 H26B 3.5897 no 2_667
H9 O4 3.2936 no 2_667
H9 H4 3.2557 no 2_667
H9 H25A 3.4784 no 2_667
H9 H26B 3.4562 no 2_667
H11 S1 3.5759 no 2_777
H11 O8 2.8526 no 2_777
H11 C18 3.5552 no 2_777
H11 H15B 3.1696 no 1_565
H13 O4 2.5708 no 2_667
H13 N4 2.8404 no 2_667
H13 C1 3.5398 no 2_667
H13 C4 3.3676 no 2_667
H13 C31 2.8649 no 2_667
H13 H4 2.4816 no 2_667
H13 H25A 3.3185 no 2_667
H13 H25C 3.3690 no 2_667
H13 H31 2.5359 no 2_667
H14 H26B 3.0965 no 2_667
H15A C21 3.0032 no 2_768
H15A H21A 2.6806 no 2_768
H15A H21B 3.2674 no 2_768
H15A H21C 2.6083 no 2_768
H15A H28A 3.1961 no 1_556
H15B O8 2.4996 no 2_767
H15B H11 3.1696 no 1_545
H15B H21C 3.5714 no 2_768
H15B H29B 3.3789 no 1_545
H15B H29C 3.3229 no 1_545
H15B H30B 3.5350 no 2_767
H15C O10 3.4394 no 1_545
H15C N2 3.3601 no 1_545
H15C C7 3.4305 no 1_545
H15C C22 3.4776 no 1_545
H15C H22 3.3619 no 1_545
H15C H28A 3.0831 no 1_556
H19 O6 2.8646 no 2_767
H19 O9 2.8219 no 1_655
H19 O10 3.4912 no 1_655
H19 N2 3.4444 no 1_655
H19 C1 3.5246 no 2_767
H19 H4A 3.2272 no 2_767
H19 H28C 3.5675 no 2_767
H20 O6 2.8288 no 2_767
H20 C28 3.5851 no 2_767
H20 H28C 2.6100 no 2_767
H20 H30B 3.5025 no 2_767
H21A C21 3.0584 no 2_768
H21A C28 3.4700 no 2_767
H21A C30 3.3304 no 2_767
H21A H15A 2.6806 no 2_768
H21A H21A 2.6407 no 2_768
H21A H21B 2.7073 no 2_768
H21A H21C 3.3907 no 2_768
H21A H28A 3.3520 no 2_767
H21A H28C 2.8354 no 2_767
H21A H30A 3.2154 no 2_767
H21A H30B 2.6539 no 2_767
H21B C21 3.5029 no 2_768
H21B C30 3.2313 no 1_556
H21B H15A 3.2674 no 2_768
H21B H21A 2.7073 no 2_768
H21B H21B 3.5787 no 2_768
H21B H30A 2.4404 no 1_556
H21B H30B 3.1938 no 1_556
H21C C15 3.4183 no 2_768
H21C H15A 2.6083 no 2_768
H21C H15B 3.5714 no 2_768
H21C H21A 3.3907 no 2_768
H21C H28C 3.2485 no 2_767
H21C H29B 3.0600 no 2_778
H21C H30A 3.5020 no 1_556
H22 O7 3.4432 no 2_778
H22 C28 3.2223 no 1_566
H22 H15C 3.3619 no 1_565
H22 H27B 3.2630 no 2_667
H22 H28A 2.8933 no 1_566
H22 H28B 3.0290 no 1_566
H22 H28B 3.5008 no 2_667
H22 H28C 3.2057 no 1_566
H24 O10 3.0569 no 1_655
H24 C25 3.5471 no 1_665
H24 H25A 3.3145 no 1_665
H24 H25B 3.0201 no 1_665
H24 H27B 3.3250 no 1_666
H24 H27C 3.5714 no 1_666
H25A O3 3.2814 no 2_667
H25A O9 3.5926 no 1_545
H25A C6 3.5980 no 2_667
H25A C24 3.5720 no 1_445
H25A H6 2.6493 no 2_667
H25A H9 3.4784 no 2_667
H25A H13 3.3185 no 2_667
H25A H24 3.3145 no 1_445
H25B O10 3.0324 no 1_545
H25B C27 3.2038 no 1_556
H25B H24 3.0201 no 1_445
H25B H27B 3.4186 no 1_556
H25B H27C 2.2885 no 1_556
H25B H28A 3.0564 no 1_556
H25C O9 2.8025 no 1_545
H25C O10 2.9148 no 1_545
H25C N2 2.9129 no 1_545
H25C H13 3.3690 no 2_667
H26A O1 3.1039 no 2_667
H26A O3 3.5369 no 2_667
H26A C27 3.4039 no 2_667
H26A H4 3.0791 no 2_667
H26A H27A 2.5580 no 2_667
H26A H27C 3.0013 no 1_556
H26A H30C 3.1242 no 2_667
H26B O1 3.4796 no 2_667
H26B O3 2.5055 no 2_667
H26B N4 3.0667 no 2_667
H26B H4 2.4829 no 2_667
H26B H6 3.5897 no 2_667
H26B H9 3.4562 no 2_667
H26B H14 3.0965 no 2_667
H26C O1 3.5293 no 2_667
H26C O4 3.5847 no 2_667
H26C N4 3.3771 no 2_667
H26C H4 2.5410 no 2_667
H27A C26 3.4752 no 2_667
H27A C27 3.5385 no 2_666
H27A H26A 2.5580 no 2_667
H27A H27A 2.9592 no 2_666
H27A H27C 3.2574 no 2_666
H27A H29A 3.2322 no 1_444
H27A H30A 3.4140 no 2_666
H27A H30C 3.2998 no 2_666
H27B C7 3.5073 no 2_667
H27B C17 3.2703 no 2_667
H27B C22 3.1088 no 2_667
H27B H22 3.2630 no 2_667
H27B H24 3.3250 no 1_444
H27B H25B 3.4186 no 1_554
H27B H29A 2.7280 no 1_444
H27B H17 3.5462 no 2_667
H27C C25 3.2256 no 1_554
H27C H24 3.5714 no 1_444
H27C H25B 2.2885 no 1_554
H27C H26A 3.0013 no 1_554
H27C H27A 3.2574 no 2_666
H27C H29A 3.0848 no 1_444
H27C H30C 3.5066 no 2_666
H28A O10 2.8092 no 1_544
H28A C15 3.5644 no 1_554
H28A H15A 3.1961 no 1_554
H28A H15C 3.0831 no 1_554
H28A H21A 3.3520 no 2_767
H28A H22 2.8933 no 1_544
H28A H25B 3.0564 no 1_554
H28B O10 2.9750 no 1_544
H28B O10 2.7962 no 2_667
H28B N2 3.2414 no 2_667
H28B H22 3.0290 no 1_544
H28B H22 3.5008 no 2_667
H28C C20 3.3432 no 2_767
H28C C21 3.2879 no 2_767
H28C H19 3.5675 no 2_767
H28C H20 2.6100 no 2_767
H28C H21A 2.8354 no 2_767
H28C H21C 3.2485 no 2_767
H28C H22 3.2057 no 1_544
H29A C17 3.4381 no 2_778
H29A C27 3.1875 no 1_666
H29A H27A 3.2322 no 1_666
H29A H27B 2.7280 no 1_666
H29A H27C 3.0848 no 1_666
H29A H30A 3.5914 no 2_777
H29A H30C 2.9579 no 2_777
H29A H17 2.9784 no 2_778
H29B O7 3.2853 no 2_778
H29B H15B 3.3789 no 1_565
H29B H21C 3.0600 no 2_778
H29B H30C 3.5078 no 2_777
H29B H17 2.9924 no 2_778
H29C S1 3.2976 no 2_777
H29C O3 2.7871 no 2_777
H29C O8 3.0000 no 2_777
H29C C30 3.0474 no 2_777
H29C H15B 3.3229 no 1_565
H29C H30A 3.3035 no 2_777
H29C H30B 2.9894 no 2_777
H29C H30C 2.4114 no 2_777
H30A O5 3.2362 no 1_554
H30A C21 3.3476 no 1_554
H30A H21A 3.2154 no 2_767
H30A H21B 2.4404 no 1_554
H30A H21C 3.5020 no 1_554
H30A H27A 3.4140 no 2_666
H30A H29A 3.5914 no 2_777
H30A H29C 3.3035 no 2_777
H30B C21 3.5246 no 2_767
H30B H2 2.8078 no 2_767
H30B H15B 3.5350 no 2_767
H30B H20 3.5025 no 2_767
H30B H21A 2.6539 no 2_767
H30B H21B 3.1938 no 1_554
H30B H29C 2.9894 no 2_777
H30C C29 3.0842 no 2_777
H30C H26A 3.1242 no 2_667
H30C H27A 3.2998 no 2_666
H30C H27C 3.5066 no 2_666
H30C H29A 2.9579 no 2_777
H30C H29B 3.5078 no 2_777
H30C H29C 2.4114 no 2_777
H31 O8 3.4763 no 2_767
H31 O9 2.8867 no 2_667
H31 C13 3.4702 no 2_667
H31 H13 2.5359 no 2_667
H17 O7 2.38(4) no 2_778
H17 C12 3.47(4) no 2_778
H17 C29 3.34(5) no 2_778
H17 H27B 3.5462 no 2_667
H17 H29A 2.9784 no 2_778
H17 H29B 2.9924 no 2_778
H17 H17 3.03(7) no 2_778

loop_
_geom_hbond_atom_site_label_D
_geom_hbond_atom_site_label_H
_geom_hbond_atom_site_label_A
_geom_hbond_site_symmetry_A
_geom_hbond_distance_DA
_geom_hbond_distance_DH
_geom_hbond_distance_HA
_geom_hbond_angle_DHA
_geom_hbond_publ_flag
N3 H3 O6 2_767 2.898(5) 0.880 2.163 140.7 no
N4 H4 O4 . 2.734(5) 0.880 2.399 102.9 no

loop_
_geom_torsion_atom_site_label_1
_geom_torsion_atom_site_label_2
_geom_torsion_atom_site_label_3
_geom_torsion_atom_site_label_4
_geom_torsion
_geom_torsion_publ_flag
O3 S1 N3 C14 -30.8(3) no
O3 S1 C18 C6 -2.0(4) no
O3 S1 C18 C19 179.7(3) no
O8 S1 N3 C14 -160.1(2) no
O8 S1 C18 C6 128.1(3) no
O8 S1 C18 C19 -50.3(4) no
N3 S1 C18 C6 -118.4(4) no
N3 S1 C18 C19 63.2(4) no
C18 S1 N3 C14 85.5(3) no
C1 O1 C16 C27 -178.4(3) no
C1 O1 C16 C28 63.3(4) no
C1 O1 C16 C30 -60.8(6) no
C16 O1 C1 O6 -14.3(6) no
C16 O1 C1 N4 165.9(4) no
C12 O2 C20 C2 -164.5(4) no
C12 O2 C20 C21 69.8(4) no
C20 O2 C12 O7 -0.3(7) no
C20 O2 C12 C5 -179.7(3) no
C10 O4 C31 C3 -31.2(4) no
C10 O4 C31 C4 -144.1(3) no
C31 O4 C10 O5 34.9(4) no
C31 O4 C10 C25 -84.7(4) no
C31 O4 C10 C26 151.1(3) no
C3 O5 C10 O4 -24.8(5) no
C3 O5 C10 C25 94.0(4) no
C3 O5 C10 C26 -141.0(4) no
C10 O5 C3 C2 118.4(3) no
C10 O5 C3 C15 -115.3(3) no
C10 O5 C3 C31 5.6(4) no
O9 N2 C7 C13 -9.3(7) no
O9 N2 C7 C22 172.8(4) no
O10 N2 C7 C13 170.3(4) no
O10 N2 C7 C22 -7.6(6) no
S1 N3 C14 C2 -137.9(3) no
S1 N3 C14 C4 107.0(4) no
C1 N4 C4 C14 103.3(5) no
C1 N4 C4 C31 -139.3(4) no
C4 N4 C1 O1 175.6(3) no
C4 N4 C1 O6 -4.1(6) no
C3 C2 C14 N3 -156.2(4) no
C3 C2 C14 C4 -35.2(5) no
C14 C2 C3 O5 -97.6(4) no
C14 C2 C3 C15 138.1(4) no
C14 C2 C3 C31 14.2(5) no
C3 C2 C20 O2 -74.9(5) no
C3 C2 C20 C21 48.8(6) no
C20 C2 C3 O5 32.1(6) no
C20 C2 C3 C15 -92.2(5) no
C20 C2 C3 C31 143.9(4) no
C14 C2 C20 O2 50.6(5) no
C14 C2 C20 C21 174.3(4) no
C20 C2 C14 N3 70.7(5) no
C20 C2 C14 C4 -168.3(4) no
O5 C3 C31 O4 15.5(4) no
O5 C3 C31 C4 129.8(4) no
C2 C3 C31 O4 -101.8(4) no
C2 C3 C31 C4 12.5(5) no
C15 C3 C31 O4 134.2(4) no
C15 C3 C31 C4 -111.5(4) no
N4 C4 C14 N3 -73.2(5) no
N4 C4 C14 C2 165.4(4) no
N4 C4 C31 O4 -47.4(5) no
N4 C4 C31 C3 -159.1(4) no
C14 C4 C31 O4 77.1(4) no
C14 C4 C31 C3 -34.6(5) no
C31 C4 C14 N3 164.4(4) no
C31 C4 C14 C2 42.9(5) no
C9 C5 C12 O2 -31.8(6) no
C9 C5 C12 O7 148.7(5) no
C12 C5 C9 C13 -179.3(4) no
C9 C5 C17 C22 3.4(7) no
C17 C5 C9 C13 -0.4(7) no
C12 C5 C17 C22 -177.7(4) no
C17 C5 C12 O2 149.2(4) no
C17 C5 C12 O7 -30.2(7) no
C11 C6 C18 S1 179.9(4) no
C11 C6 C18 C19 -1.7(7) no
C18 C6 C11 C23 0.5(7) no
N2 C7 C13 C9 -174.0(4) no
N2 C7 C22 C17 176.9(4) no
C13 C7 C22 C17 -0.9(7) no
C22 C7 C13 C9 3.8(7) no
C5 C9 C13 C7 -3.1(7) no
C6 C11 C23 C24 0.8(7) no
C6 C11 C23 C29 -178.9(4) no
C5 C17 C22 C7 -2.7(7) no
S1 C18 C19 C24 180.0(3) no
C6 C18 C19 C24 1.6(7) no
C18 C19 C24 C23 -0.3(7) no
C11 C23 C24 C19 -0.9(7) no
C29 C23 C24 C19 178.8(4) no
